data_1539663
loop_
_publ_author_name
'Effenberger, H.'
'Pertlik, F.'

_publ_section_title
;
 (As(V) As(III) O6)(4-): An uncommon anion group in the crystal structure
 of K2 Cu3 (As2 O6)2
;
_journal_name_full 'Journal of Solid State Chemistry'
_journal_page_first 219
_journal_page_last 224
_journal_volume 70
_journal_year 1987
_chemical_formula_sum 'As4 Cu3 K2 O12'
_chemical_name_systematic 'K2 Cu3 (O2 As O As O3)2'
_space_group_IT_number 12
_symmetry_space_group_name_Hall '-C 2y'
_symmetry_space_group_name_H-M 'C 1 2/m 1'
_cell_angle_alpha 90
_cell_angle_beta 110.48
_cell_angle_gamma 90
_cell_formula_units_Z 2
_cell_length_a 10.359
_cell_length_b 5.388
_cell_length_c 11.234
_cell_volume 587.387
_citation_journal_id_ASTM JSSCBI
_cod_data_source_file Effenberger_JSSCBI_1987_345.cif
_cod_data_source_block As4Cu3K2O12
_cod_original_cell_volume 587.3867
_cod_database_code 1539663

loop_
_symmetry_equiv_pos_as_xyz
x,y,z
-x,y,-z
-x,-y,-z
x,-y,z
x+1/2,y+1/2,z
-x+1/2,y+1/2,-z
-x+1/2,-y+1/2,-z
x+1/2,-y+1/2,z

loop_
_atom_site_label
_atom_site_type_symbol
_atom_site_fract_x
_atom_site_fract_y
_atom_site_fract_z
_atom_site_occupancy
_atom_site_U_iso_or_equiv
As2 As+3 0.6733 0 0.04389 1 0.0
As1 As+5 0.9191 0 0.3066 1 0.0
Cu1 Cu+2 0 0 0 1 0.0
K1 K+1 0.63843 0 0.42405 1 0.0
O2 O-2 1.0894 0 0.3545 1 0.0
O3 O-2 0.8556 0.2536 0.3529 1 0.0
O4 O-2 0.6221 0.2548 0.1156 1 0.0
Cu2 Cu+2 0.23475 0 0.24068 1 0.0
O1 O-2 0.8577 0 0.1404 1 0.0
